data_2215678
loop_
_publ_author_name
'Zhu, Shengsheng'
'Rao, Yi'
'Liu, Gang'
'Xie, Yihui'
'Pu, Shouzhi'

_publ_section_title
;3,3,4,4,5,5-Hexafluoro-1,2-bis(5-formyl-2-<i>n</i>-heptyl-3-thienyl)cyclopent-1-ene:
 a new photochromic diarylethene compound
;
_journal_coeditor_code TK2194
_journal_issue 10
_journal_name_full 'Acta Crystallographica Section E'
_journal_page_first o4175
_journal_page_last o4175
_journal_paper_doi 10.1107/S1600536807046326
_journal_volume 63
_journal_year 2007
_chemical_formula_iupac 'C29 H34 F6 O2 S2'
_chemical_formula_moiety 'C29 H34 F6 O2 S2'
_chemical_formula_sum 'C29 H34 F6 O2 S2'
_chemical_formula_weight 592.68
_chemical_name_systematic
;
3,3,4,4,5,5-Hexafluoro-1,2-bis(5-formyl-2-n-heptyl-3-thienyl)cyclopent-1-ene
;
_space_group_IT_number 15
_symmetry_cell_setting monoclinic
_symmetry_space_group_name_Hall '-C 2yc'
_symmetry_space_group_name_H-M 'C 1 2/c 1'
_atom_sites_solution_hydrogens geom
_atom_sites_solution_primary direct
_atom_sites_solution_secondary difmap
_audit_creation_method SHELXL-97
_cell_angle_alpha 90
_cell_angle_beta 109.905(4)
_cell_angle_gamma 90
_cell_formula_units_Z 4
_cell_length_a 20.929(7)
_cell_length_b 8.945(3)
_cell_length_c 17.232(6)
_cell_measurement_reflns_used 4940
_cell_measurement_temperature 291(2)
_cell_measurement_theta_max 28.3
_cell_measurement_theta_min 2.5
_cell_volume 3033.3(18)
_computing_cell_refinement 'SAINT (Bruker, 1997)'
_computing_data_collection 'SMART (Bruker, 1997)'
_computing_data_reduction 'SAINT (Bruker, 1997)'
_computing_molecular_graphics 'SHELXTL (Bruker, 1997)'
_computing_publication_material 'SHELXTL (Bruker, 1997)'
_computing_structure_refinement 'SHELXL97 (Sheldrick, 1997)'
_computing_structure_solution 'SHELXS97 (Sheldrick, 1997)'
_diffrn_ambient_temperature 291(2)
_diffrn_measured_fraction_theta_full 0.998
_diffrn_measured_fraction_theta_max 0.998
_diffrn_measurement_device_type 'Bruker SMART APEXII CCD area-detector'
_diffrn_measurement_method '\f and \w'
_diffrn_radiation_monochromator graphite
_diffrn_radiation_source 'fine-focus sealed tube'
_diffrn_radiation_type MoK\a
_diffrn_radiation_wavelength 0.71073
_diffrn_reflns_av_R_equivalents 0.019
_diffrn_reflns_av_sigmaI/netI 0.016
_diffrn_reflns_limit_h_max 25
_diffrn_reflns_limit_h_min -25
_diffrn_reflns_limit_k_max 10
_diffrn_reflns_limit_k_min -10
_diffrn_reflns_limit_l_max 20
_diffrn_reflns_limit_l_min -20
_diffrn_reflns_number 10891
_diffrn_reflns_theta_full 25.5
_diffrn_reflns_theta_max 25.5
_diffrn_reflns_theta_min 2.5
_diffrn_standards_number 0
_exptl_absorpt_coefficient_mu 0.236
_exptl_absorpt_correction_T_max 0.897
_exptl_absorpt_correction_T_min 0.893
_exptl_absorpt_correction_type multi-scan
_exptl_absorpt_process_details '(SADABS; Sheldrick, 1996)'
_exptl_crystal_colour yellow
_exptl_crystal_density_diffrn 1.298
_exptl_crystal_density_method 'not measured'
_exptl_crystal_description block
_exptl_crystal_F_000 1240
_exptl_crystal_size_max 0.49
_exptl_crystal_size_mid 0.48
_exptl_crystal_size_min 0.47
_refine_diff_density_max 0.62
_refine_diff_density_min -0.36
_refine_ls_extinction_method none
_refine_ls_goodness_of_fit_ref 1.05
_refine_ls_hydrogen_treatment constr
_refine_ls_matrix_type full
_refine_ls_number_parameters 188
_refine_ls_number_reflns 2816
_refine_ls_number_restraints 244
_refine_ls_restrained_S_all 1.08
_refine_ls_R_factor_all 0.071
_refine_ls_R_factor_gt 0.062
_refine_ls_shift/su_max 0.001
_refine_ls_shift/su_mean 0.000
_refine_ls_structure_factor_coef Fsqd
_refine_ls_weighting_details 'calc w=1/[\s^2^(Fo^2^)+(0.0872P)^2^+4.7076P] where P=(Fo^2^+2Fc^2^)/3'
_refine_ls_weighting_scheme calc
_refine_ls_wR_factor_gt 0.170
_refine_ls_wR_factor_ref 0.181
_reflns_number_gt 2357
_reflns_number_total 2816
_reflns_threshold_expression I>2\s(I)
_cod_data_source_file tk2194.cif
_cod_data_source_block I
_cod_original_cell_volume 3033.4(18)
_cod_original_sg_symbol_H-M 'C 2/c'
_cod_database_code 2215678
_cod_database_fobs_code 2215678

loop_
_symmetry_equiv_pos_as_xyz
'x, y, z'
'-x, y, -z+1/2'
'x+1/2, y+1/2, z'
'-x+1/2, y+1/2, -z+1/2'
'-x, -y, -z'
'x, -y, z-1/2'
'-x+1/2, -y+1/2, -z'
'x+1/2, -y+1/2, z-1/2'

loop_
_atom_site_type_symbol
_atom_site_label
_atom_site_fract_x
_atom_site_fract_y
_atom_site_fract_z
_atom_site_U_iso_or_equiv
_atom_site_adp_type
_atom_site_calc_flag
_atom_site_refinement_flags
_atom_site_occupancy
_atom_site_disorder_assembly
_atom_site_disorder_group
F F1 1.0631(4) 0.6550(10) 0.1574(4) 0.0940(14) Uani d PDU 0.461(5) A 1
F F2 1.1096(4) 0.6430(12) 0.2892(5) 0.0907(17) Uani d PDU 0.461(5) A 1
F F3 1.0407(3) 0.7837(6) 0.3284(4) 0.0925(10) Uani d PDU 0.461(5) A 1
F F1' 1.0266(3) 0.6557(8) 0.1389(4) 0.0940(14) Uani d PDU 0.539(5) A 2
F F2' 1.1124(3) 0.6621(10) 0.2556(5) 0.0907(17) Uani d PDU 0.539(5) A 2
F F3' 0.9726(2) 0.8465(5) 0.2076(4) 0.0925(10) Uani d PDU 0.539(5) . 2
S S1 1.08117(4) 0.09048(9) 0.15338(5) 0.0627(3) Uani d U 1 . .
O O1 1.23276(12) 0.0233(3) 0.20361(19) 0.0937(9) Uani d U 1 . .
C C1 1.14975(13) 0.1952(4) 0.21100(19) 0.0578(7) Uani d U 1 . .
C C2 1.13026(13) 0.3251(3) 0.23615(19) 0.0530(7) Uani d U 1 . .
H H2 1.1607 0.3966 0.2669 0.064 Uiso calc R 1 . .
C C3 1.05849(12) 0.3415(3) 0.21070(17) 0.0476(6) Uani d U 1 . .
C C4 1.02487(13) 0.2223(3) 0.16359(18) 0.0511(6) Uani d U 1 . .
C C5 1.21892(16) 0.1423(4) 0.2270(2) 0.0712(9) Uani d U 1 . .
H H5 1.2546 0.2039 0.2571 0.085 Uiso calc R 1 . .
C C6 0.94978(14) 0.1969(4) 0.1237(2) 0.0626(8) Uani d U 1 . .
H H6A 0.9274 0.2934 0.1116 0.075 Uiso calc R 1 . .
H H6B 0.9332 0.1469 0.1631 0.075 Uiso calc R 1 . .
C C7 0.92932(17) 0.1061(5) 0.0454(2) 0.0785(10) Uani d U 1 . .
H H7A 0.9482 0.0063 0.0580 0.094 Uiso calc R 1 . .
H H7B 0.9486 0.1514 0.0072 0.094 Uiso calc R 1 . .
C C8 0.85209(17) 0.0942(5) 0.0037(2) 0.0839(11) Uani d U 1 . .
H H8A 0.8340 0.1942 -0.0108 0.101 Uiso calc R 1 . .
H H8B 0.8429 0.0388 -0.0473 0.101 Uiso calc R 1 . .
C C9 0.81418(19) 0.0210(6) 0.0535(3) 0.0902(11) Uani d U 1 . .
H H9A 0.8190 0.0826 0.1015 0.108 Uiso calc R 1 . .
H H9B 0.8354 -0.0747 0.0731 0.108 Uiso calc R 1 . .
C C10 0.73906(19) -0.0048(5) 0.0079(3) 0.0872(11) Uani d U 1 . .
H H10A 0.7191 0.0894 -0.0165 0.105 Uiso calc R 1 . .
H H10B 0.7346 -0.0739 -0.0370 0.105 Uiso calc R 1 . .
C C11 0.6991(2) -0.0630(7) 0.0565(3) 0.1104(16) Uani d U 1 . .
H H11A 0.7044 0.0052 0.1020 0.132 Uiso calc R 1 . .
H H11B 0.7186 -0.1580 0.0800 0.132 Uiso calc R 1 . .
C C12 0.6247(2) -0.0859(7) 0.0122(3) 0.1195(18) Uani d U 1 . .
H H12A 0.6033 0.0089 -0.0059 0.179 Uiso calc R 1 . .
H H12B 0.6048 -0.1318 0.0489 0.179 Uiso calc R 1 . .
H H12C 0.6183 -0.1495 -0.0347 0.179 Uiso calc R 1 . .
C C13 1.02544(13) 0.4699(3) 0.23425(18) 0.0487(6) Uani d U 1 . .
C C14 1.04707(16) 0.6270(4) 0.2242(2) 0.0671(8) Uani d DU 1 . .
C C15 1.0000 0.7277(5) 0.2500 0.0718(12) Uani d SDU 1 . .

loop_
_atom_site_aniso_label
_atom_site_aniso_U_11
_atom_site_aniso_U_22
_atom_site_aniso_U_33
_atom_site_aniso_U_12
_atom_site_aniso_U_13
_atom_site_aniso_U_23
F1 0.117(4) 0.0690(15) 0.121(3) -0.015(4) 0.073(3) 0.013(2)
F2 0.0505(12) 0.052(2) 0.175(5) -0.0202(11) 0.047(3) 0.005(4)
F3 0.091(2) 0.048(2) 0.133(3) 0.0038(14) 0.030(2) 0.0042(19)
F1' 0.117(4) 0.0690(15) 0.121(3) -0.015(4) 0.073(3) 0.013(2)
F2' 0.0505(12) 0.052(2) 0.175(5) -0.0202(11) 0.047(3) 0.005(4)
F3' 0.091(2) 0.048(2) 0.133(3) 0.0038(14) 0.030(2) 0.0042(19)
S1 0.0457(4) 0.0577(5) 0.0877(6) 0.0065(3) 0.0266(4) -0.0105(4)
O1 0.0540(14) 0.101(2) 0.122(2) 0.0308(14) 0.0251(14) -0.0024(17)
C1 0.0372(13) 0.0638(17) 0.0755(18) 0.0038(12) 0.0234(12) 0.0096(14)
C2 0.0359(12) 0.0528(15) 0.0725(17) -0.0019(11) 0.0215(12) 0.0059(13)
C3 0.0366(12) 0.0456(13) 0.0634(15) -0.0016(10) 0.0206(11) 0.0041(11)
C4 0.0386(13) 0.0505(15) 0.0677(16) 0.0031(11) 0.0224(12) -0.0022(12)
C5 0.0433(15) 0.081(2) 0.089(2) 0.0160(15) 0.0233(15) 0.0069(18)
C6 0.0417(14) 0.0649(18) 0.0811(19) 0.0002(13) 0.0206(13) -0.0169(15)
C7 0.0537(17) 0.098(3) 0.081(2) 0.0004(17) 0.0191(15) -0.0204(19)
C8 0.0565(18) 0.107(3) 0.080(2) -0.0011(18) 0.0139(16) -0.021(2)
C9 0.0603(19) 0.115(3) 0.085(2) 0.001(2) 0.0105(17) -0.008(2)
C10 0.064(2) 0.098(3) 0.092(2) -0.0039(19) 0.0181(18) -0.006(2)
C11 0.080(3) 0.144(4) 0.097(3) -0.021(3) 0.017(2) 0.016(3)
C12 0.081(3) 0.154(5) 0.118(4) -0.024(3) 0.028(3) 0.025(3)
C13 0.0378(12) 0.0408(13) 0.0652(16) -0.0025(10) 0.0148(11) 0.0004(11)
C14 0.0612(17) 0.0490(16) 0.097(2) -0.0090(13) 0.0343(16) 0.0020(15)
C15 0.064(2) 0.041(2) 0.101(3) 0.000 0.017(2) 0.000

loop_
_atom_type_symbol
_atom_type_description
_atom_type_scat_dispersion_real
_atom_type_scat_dispersion_imag
_atom_type_scat_source
C C 0.0033 0.0016 'International Tables Vol C Tables 4.2.6.8 and 6.1.1.4'
H H 0.0000 0.0000 'International Tables Vol C Tables 4.2.6.8 and 6.1.1.4'
O O 0.0106 0.0060 'International Tables Vol C Tables 4.2.6.8 and 6.1.1.4'
F F 0.0171 0.0103 'International Tables Vol C Tables 4.2.6.8 and 6.1.1.4'
S S 0.1246 0.1234 'International Tables Vol C Tables 4.2.6.8 and 6.1.1.4'

loop_
_geom_angle_atom_site_label_1
_geom_angle_atom_site_label_2
_geom_angle_atom_site_label_3
_geom_angle_site_symmetry_1
_geom_angle_site_symmetry_3
_geom_angle
C15 F3' F3' . 2_755 54.5(3)
C4 S1 C1 . . 91.94(14)
C2 C1 C5 . . 127.4(3)
C2 C1 S1 . . 111.7(2)
C5 C1 S1 . . 120.9(3)
C1 C2 C3 . . 113.1(3)
C1 C2 H2 . . 123.5
C3 C2 H2 . . 123.5
C4 C3 C2 . . 112.1(2)
C4 C3 C13 . . 125.0(2)
C2 C3 C13 . . 122.9(2)
C3 C4 C6 . . 129.1(2)
C3 C4 S1 . . 111.14(19)
C6 C4 S1 . . 119.8(2)
O1 C5 C1 . . 123.9(3)
O1 C5 H5 . . 118.0
C1 C5 H5 . . 118.0
C4 C6 C7 . . 115.1(2)
C4 C6 H6A . . 108.5
C7 C6 H6A . . 108.5
C4 C6 H6B . . 108.5
C7 C6 H6B . . 108.5
H6A C6 H6B . . 107.5
C6 C7 C8 . . 113.0(3)
C6 C7 H7A . . 109.0
C8 C7 H7A . . 109.0
C6 C7 H7B . . 109.0
C8 C7 H7B . . 109.0
H7A C7 H7B . . 107.8
C9 C8 C7 . . 116.1(3)
C9 C8 H8A . . 108.3
C7 C8 H8A . . 108.3
C9 C8 H8B . . 108.3
C7 C8 H8B . . 108.3
H8A C8 H8B . . 107.4
C8 C9 C10 . . 115.2(3)
C8 C9 H9A . . 108.5
C10 C9 H9A . . 108.5
C8 C9 H9B . . 108.5
C10 C9 H9B . . 108.5
H9A C9 H9B . . 107.5
C11 C10 C9 . . 116.7(4)
C11 C10 H10A . . 108.1
C9 C10 H10A . . 108.1
C11 C10 H10B . . 108.1
C9 C10 H10B . . 108.1
H10A C10 H10B . . 107.3
C10 C11 C12 . . 117.0(4)
C10 C11 H11A . . 108.0
C12 C11 H11A . . 108.0
C10 C11 H11B . . 108.0
C12 C11 H11B . . 108.0
H11A C11 H11B . . 107.3
C11 C12 H12A . . 109.5
C11 C12 H12B . . 109.5
H12A C12 H12B . . 109.5
C11 C12 H12C . . 109.5
H12A C12 H12C . . 109.5
H12B C12 H12C . . 109.5
C13 C13 C3 2_755 . 128.44(14)
C13 C13 C14 2_755 . 110.86(16)
C3 C13 C14 . . 120.7(2)
F2' C14 F1 . . 77.3(4)
F2' C14 F1' . . 106.7(4)
F1 C14 F2 . . 103.3(4)
F1' C14 F2 . . 133.0(4)
F2' C14 C13 . . 118.9(4)
F1 C14 C13 . . 116.8(5)
F1' C14 C13 . . 107.2(4)
F2 C14 C13 . . 103.7(5)
F2' C14 C15 . . 115.1(5)
F1 C14 C15 . . 121.7(5)
F1' C14 C15 . . 101.7(4)
F2 C14 C15 . . 103.1(5)
C13 C14 C15 . . 105.7(2)
F3' C15 F3' 2_755 . 71.1(6)
F3 C15 F3 2_755 . 138.7(6)
F3' C15 C14 2_755 . 116.4(2)
F3' C15 C14 . . 121.8(3)
F3 C15 C14 2_755 . 99.8(3)
F3 C15 C14 . . 104.6(3)
F3' C15 C14 2_755 2_755 121.8(3)
F3' C15 C14 . 2_755 116.4(2)
F3 C15 C14 2_755 2_755 104.6(3)
F3 C15 C14 . 2_755 99.8(3)
C14 C15 C14 . 2_755 106.8(3)

loop_
_geom_bond_atom_site_label_1
_geom_bond_atom_site_label_2
_geom_bond_site_symmetry_2
_geom_bond_distance
_geom_bond_publ_flag
F1 C14 . 1.327(6) ?
F2 C14 . 1.411(7) ?
F3 C15 . 1.421(6) ?
F1' C14 . 1.407(6) ?
F2' C14 . 1.326(6) ?
F3' C15 . 1.307(5) ?
F3' F3' 2_755 1.519(11) ?
S1 C1 . 1.718(3) yes
S1 C4 . 1.718(3) yes
O1 C5 . 1.208(4) yes
C1 C2 . 1.351(4) ?
C1 C5 . 1.457(4) ?
C2 C3 . 1.422(3) ?
C2 H2 . 0.9300 ?
C3 C4 . 1.379(4) ?
C3 C13 . 1.468(4) yes
C4 C6 . 1.503(4) ?
C5 H5 . 0.9300 ?
C6 C7 . 1.508(5) ?
C6 H6A . 0.9700 ?
C6 H6B . 0.9700 ?
C7 C8 . 1.533(5) ?
C7 H7A . 0.9700 ?
C7 H7B . 0.9700 ?
C8 C9 . 1.503(6) ?
C8 H8A . 0.9700 ?
C8 H8B . 0.9700 ?
C9 C10 . 1.517(5) ?
C9 H9A . 0.9700 ?
C9 H9B . 0.9700 ?
C10 C11 . 1.465(6) ?
C10 H10A . 0.9700 ?
C10 H10B . 0.9700 ?
C11 C12 . 1.497(6) ?
C11 H11A . 0.9700 ?
C11 H11B . 0.9700 ?
C12 H12A . 0.9600 ?
C12 H12B . 0.9600 ?
C12 H12C . 0.9600 ?
C13 C13 2_755 1.350(5) yes
C13 C14 . 1.505(4) yes
C14 C15 . 1.509(4) yes
C15 F3' 2_755 1.307(5) ?
C15 F3 2_755 1.421(6) ?
C15 C14 2_755 1.510(4) ?

loop_
_geom_torsion_atom_site_label_1
_geom_torsion_atom_site_label_2
_geom_torsion_atom_site_label_3
_geom_torsion_atom_site_label_4
_geom_torsion_site_symmetry_1
_geom_torsion_site_symmetry_4
_geom_torsion
C4 S1 C1 C2 . . -0.5(2)
C4 S1 C1 C5 . . -179.8(3)
C5 C1 C2 C3 . . -179.3(3)
S1 C1 C2 C3 . . 1.4(3)
C1 C2 C3 C4 . . -1.9(4)
C1 C2 C3 C13 . . 176.8(3)
C2 C3 C4 C6 . . -178.9(3)
C13 C3 C4 C6 . . 2.3(5)
C2 C3 C4 S1 . . 1.5(3)
C13 C3 C4 S1 . . -177.2(2)
C1 S1 C4 C3 . . -0.6(2)
C1 S1 C4 C6 . . 179.8(3)
C2 C1 C5 O1 . . 178.8(3)
S1 C1 C5 O1 . . -1.9(5)
C3 C4 C6 C7 . . 150.0(3)
S1 C4 C6 C7 . . -30.5(4)
C4 C6 C7 C8 . . -175.4(3)
C6 C7 C8 C9 . . -60.8(5)
C7 C8 C9 C10 . . -173.7(4)
C8 C9 C10 C11 . . -174.4(4)
C9 C10 C11 C12 . . 178.9(5)
C4 C3 C13 C13 . 2_755 47.4(5)
C2 C3 C13 C13 . 2_755 -131.2(4)
C4 C3 C13 C14 . . -132.3(3)
C2 C3 C13 C14 . . 49.0(4)
C13 C13 C14 F2' 2_755 . 128.5(5)
C3 C13 C14 F2' . . -51.8(6)
C13 C13 C14 F1 2_755 . -141.7(5)
C3 C13 C14 F1 . . 38.0(6)
C13 C13 C14 F1' 2_755 . -110.6(4)
C3 C13 C14 F1' . . 69.2(4)
C13 C13 C14 F2 2_755 . 105.4(6)
C3 C13 C14 F2 . . -74.9(5)
C13 C13 C14 C15 2_755 . -2.7(4)
C3 C13 C14 C15 . . 177.0(2)
F3' F3' C15 F3 2_755 2_755 -166.3(8)
F3' F3' C15 F3 2_755 . 7.9(5)
F3' F3' C15 C14 2_755 . -109.9(4)
F3' F3' C15 C14 2_755 2_755 116.8(3)
F2' C14 C15 F3' . 2_755 7.4(5)
F1 C14 C15 F3' . 2_755 -82.8(5)
F1' C14 C15 F3' . 2_755 -107.6(4)
F2 C14 C15 F3' . 2_755 32.1(5)
C13 C14 C15 F3' . 2_755 140.7(4)
F2' C14 C15 F3' . . 90.6(6)
F1 C14 C15 F3' . . 0.4(7)
F1' C14 C15 F3' . . -24.4(5)
F2 C14 C15 F3' . . 115.3(5)
C13 C14 C15 F3' . . -136.1(4)
F2' C14 C15 F3 . 2_755 119.1(5)
F1 C14 C15 F3 . 2_755 28.9(6)
F1' C14 C15 F3 . 2_755 4.2(5)
F2 C14 C15 F3 . 2_755 143.8(5)
C13 C14 C15 F3 . 2_755 -107.6(3)
F2' C14 C15 F3 . . -27.2(5)
F1 C14 C15 F3 . . -117.4(5)
F1' C14 C15 F3 . . -142.2(4)
F2 C14 C15 F3 . . -2.5(5)
C13 C14 C15 F3 . . 106.1(4)
F2' C14 C15 C14 . 2_755 -132.4(4)
F1 C14 C15 C14 . 2_755 137.4(5)
F1' C14 C15 C14 . 2_755 112.7(3)
F2 C14 C15 C14 . 2_755 -107.6(4)
C13 C14 C15 C14 . 2_755 0.93(13)
